data_4118700
loop_
_publ_author_name
'Hao Wang'
'Philipp Kohler'
'Larry E. Overman'
'K. N. Houk'

_publ_section_title
;
 Origins of Stereoselectivities of Dihydroxylations of
 cis-Bicyclo[3.3.0]octenes
;
_journal_name_full 'Journal of the American Chemical Society'
_journal_page_first 16054
_journal_page_last 16058
_journal_paper_doi 10.1021/ja3075538
_journal_volume 134
_journal_year 2012
_chemical_formula_sum 'C19 H22 O5'
_chemical_formula_weight 330.37
_chemical_name_systematic
; 
 ? 
;
_space_group_IT_number 61
_symmetry_cell_setting orthorhombic
_symmetry_space_group_name_Hall '-P 2ac 2ab'
_symmetry_space_group_name_H-M 'P b c a'
_atom_sites_solution_hydrogens difmap
_atom_sites_solution_primary direct
_atom_sites_solution_secondary difmap
_audit_creation_method SHELXTL
_cell_angle_alpha 90.00
_cell_angle_beta 90.00
_cell_angle_gamma 90.00
_cell_formula_units_Z 8
_cell_length_a 5.9275(2)
_cell_length_b 22.3693(8)
_cell_length_c 25.6873(9)
_cell_measurement_reflns_used 9942
_cell_measurement_temperature 93(2)
_cell_measurement_theta_max 28.29
_cell_measurement_theta_min 2.41
_cell_volume 3406.0(2)
_computing_cell_refinement 'Bruker SAINT'
_computing_data_collection 'Bruker APEX2'
_computing_data_reduction 'Bruker SAINT'
_computing_molecular_graphics 'Bruker SHELXTL'
_computing_publication_material 'Bruker SHELXTL'
_computing_structure_refinement 'SHELXL-97 (Sheldrick, 2008)'
_computing_structure_solution 'SHELXS-97 (Sheldrick, 2008)'
_diffrn_ambient_temperature 93(2)
_diffrn_measured_fraction_theta_full 1.000
_diffrn_measured_fraction_theta_max 0.965
_diffrn_measurement_device_type 'Bruker APEX-II CCD'
_diffrn_measurement_method '\f and \w scans'
_diffrn_radiation_monochromator graphite
_diffrn_radiation_source 'fine-focus sealed tube'
_diffrn_radiation_type MoK\a
_diffrn_radiation_wavelength 0.71073
_diffrn_reflns_av_R_equivalents 0.0295
_diffrn_reflns_av_sigmaI/netI 0.0170
_diffrn_reflns_limit_h_max 8
_diffrn_reflns_limit_h_min -7
_diffrn_reflns_limit_k_max 29
_diffrn_reflns_limit_k_min -30
_diffrn_reflns_limit_l_max 33
_diffrn_reflns_limit_l_min -33
_diffrn_reflns_number 38193
_diffrn_reflns_theta_full 25.50
_diffrn_reflns_theta_max 28.89
_diffrn_reflns_theta_min 1.82
_exptl_absorpt_coefficient_mu 0.093
_exptl_absorpt_correction_T_max 0.9932
_exptl_absorpt_correction_T_min 0.9652
_exptl_absorpt_correction_type numerical
_exptl_absorpt_process_details 'Bruker SADABS'
_exptl_crystal_colour colorless
_exptl_crystal_density_diffrn 1.289
_exptl_crystal_density_meas ?
_exptl_crystal_description block
_exptl_crystal_F_000 1408
_exptl_crystal_size_max 0.39
_exptl_crystal_size_mid 0.22
_exptl_crystal_size_min 0.07
_refine_diff_density_max 0.347
_refine_diff_density_min -0.226
_refine_diff_density_rms 0.042
_refine_ls_extinction_method none
_refine_ls_goodness_of_fit_ref 1.021
_refine_ls_hydrogen_treatment refall
_refine_ls_matrix_type full
_refine_ls_number_parameters 305
_refine_ls_number_reflns 4309
_refine_ls_number_restraints 0
_refine_ls_restrained_S_all 1.021
_refine_ls_R_factor_all 0.0456
_refine_ls_R_factor_gt 0.0361
_refine_ls_shift/su_max 0.000
_refine_ls_shift/su_mean 0.000
_refine_ls_structure_factor_coef Fsqd
_refine_ls_weighting_details 'calc w=1/[\s^2^(Fo^2^)+(0.0489P)^2^+1.2455P] where P=(Fo^2^+2Fc^2^)/3'
_refine_ls_weighting_scheme calc
_refine_ls_wR_factor_gt 0.0901
_refine_ls_wR_factor_ref 0.0965
_reflns_number_gt 3623
_reflns_number_total 4309
_reflns_threshold_expression >2sigma(I)
_cod_data_source_file ja3075538_si_002.cif
_cod_data_source_block leo239
_cod_depositor_comments
;
The following automatic conversions were performed:

'_exptl_crystal_density_meas' value 'none' was changed to '?' - the
value is perceived as not measured.

Automatic conversion script
Id: cif_fix_values 3008 2015-01-20 13:52:24Z robertas 
;
_cod_database_code 4118700

loop_
_symmetry_equiv_pos_as_xyz
'x, y, z'
'-x+1/2, -y, z+1/2'
'-x, y+1/2, -z+1/2'
'x+1/2, -y+1/2, -z'
'-x, -y, -z'
'x-1/2, y, -z-1/2'
'x, -y-1/2, z-1/2'
'-x-1/2, y-1/2, z'

loop_
_atom_site_label
_atom_site_type_symbol
_atom_site_fract_x
_atom_site_fract_y
_atom_site_fract_z
_atom_site_U_iso_or_equiv
_atom_site_adp_type
_atom_site_occupancy
_atom_site_symmetry_multiplicity
_atom_site_calc_flag
O1 O -0.16950(13) 0.28006(4) 0.04343(3) 0.02263(18) Uani 1 1 d
O2 O -0.06864(12) 0.30165(3) 0.12504(3) 0.01787(16) Uani 1 1 d
O3 O 0.12159(13) 0.23566(3) 0.17862(3) 0.01969(17) Uani 1 1 d
O4 O 0.53609(14) 0.35982(3) 0.20810(3) 0.02160(18) Uani 1 1 d
O5 O 0.66046(12) 0.43358(3) 0.15549(3) 0.01736(16) Uani 1 1 d
C1 C -0.02088(18) 0.28907(4) 0.07423(4) 0.0167(2) Uani 1 1 d
C2 C 0.23215(17) 0.28872(5) 0.06535(4) 0.0168(2) Uani 1 1 d
C3 C 0.12925(17) 0.29281(4) 0.15726(4) 0.0154(2) Uani 1 1 d
C4 C 0.44195(16) 0.35716(4) 0.11834(4) 0.0147(2) Uani 1 1 d
C5 C 0.43484(17) 0.38123(5) 0.07107(4) 0.0168(2) Uani 1 1 d
C6 C 0.32413(18) 0.34149(5) 0.03134(4) 0.0182(2) Uani 1 1 d
C7 C 0.33205(17) 0.29649(4) 0.12041(4) 0.0151(2) Uani 1 1 d
C8 C -0.0614(2) 0.22886(6) 0.21470(5) 0.0258(2) Uani 1 1 d
C9 C 0.54912(17) 0.38242(5) 0.16528(4) 0.0158(2) Uani 1 1 d
C10 C 0.7582(2) 0.46236(5) 0.20114(4) 0.0212(2) Uani 1 1 d
C11 C 0.91627(18) 0.51006(5) 0.18232(4) 0.0169(2) Uani 1 1 d
C12 C 1.11161(19) 0.49433(5) 0.15550(4) 0.0218(2) Uani 1 1 d
C13 C 1.2619(2) 0.53783(5) 0.13872(5) 0.0246(2) Uani 1 1 d
C14 C 1.2182(2) 0.59776(5) 0.14881(4) 0.0234(2) Uani 1 1 d
C15 C 1.0246(2) 0.61366(5) 0.17544(5) 0.0243(2) Uani 1 1 d
C16 C 0.87355(19) 0.57015(5) 0.19228(4) 0.0214(2) Uani 1 1 d
C17 C 0.15864(19) 0.37382(6) -0.00553(4) 0.0229(2) Uani 1 1 d
C18 C 0.2908(2) 0.40740(8) -0.04763(5) 0.0360(3) Uani 1 1 d
C19 C 0.0019(2) 0.41725(6) 0.02279(5) 0.0269(3) Uani 1 1 d
H2A H 0.268(2) 0.2505(6) 0.0490(5) 0.021(3) Uiso 1 1 d
H3A H 0.122(2) 0.3236(5) 0.1849(5) 0.011(3) Uiso 1 1 d
H5A H 0.501(2) 0.4198(6) 0.0630(5) 0.019(3) Uiso 1 1 d
H6A H 0.448(2) 0.3239(6) 0.0091(5) 0.022(3) Uiso 1 1 d
H7A H 0.440(2) 0.2661(6) 0.1302(5) 0.020(3) Uiso 1 1 d
H8A H -0.046(2) 0.1881(7) 0.2289(6) 0.032(4) Uiso 1 1 d
H8B H -0.205(3) 0.2340(7) 0.1966(6) 0.036(4) Uiso 1 1 d
H8C H -0.047(2) 0.2586(6) 0.2438(6) 0.030(4) Uiso 1 1 d
H10A H 0.837(2) 0.4303(7) 0.2220(6) 0.030(4) Uiso 1 1 d
H10B H 0.637(2) 0.4792(6) 0.2213(6) 0.027(4) Uiso 1 1 d
H12A H 1.139(3) 0.4517(7) 0.1477(6) 0.034(4) Uiso 1 1 d
H13A H 1.396(3) 0.5265(7) 0.1209(6) 0.035(4) Uiso 1 1 d
H14A H 1.319(3) 0.6282(7) 0.1378(6) 0.031(4) Uiso 1 1 d
H15A H 0.991(3) 0.6554(7) 0.1825(6) 0.036(4) Uiso 1 1 d
H16A H 0.738(3) 0.5802(7) 0.2107(5) 0.029(4) Uiso 1 1 d
H17A H 0.068(2) 0.3428(7) -0.0230(6) 0.029(4) Uiso 1 1 d
H18A H 0.380(3) 0.3793(8) -0.0666(7) 0.045(5) Uiso 1 1 d
H18B H 0.392(3) 0.4390(7) -0.0314(6) 0.037(4) Uiso 1 1 d
H18C H 0.190(3) 0.4289(8) -0.0715(7) 0.045(5) Uiso 1 1 d
H19A H 0.091(3) 0.4528(7) 0.0360(6) 0.034(4) Uiso 1 1 d
H19B H -0.075(3) 0.3991(7) 0.0535(6) 0.036(4) Uiso 1 1 d
H19C H -0.116(3) 0.4322(7) -0.0016(7) 0.042(4) Uiso 1 1 d

loop_
_atom_site_aniso_label
_atom_site_aniso_U_11
_atom_site_aniso_U_22
_atom_site_aniso_U_33
_atom_site_aniso_U_23
_atom_site_aniso_U_13
_atom_site_aniso_U_12
O1 0.0186(4) 0.0266(4) 0.0227(4) -0.0044(3) -0.0040(3) -0.0024(3)
O2 0.0145(3) 0.0224(4) 0.0167(3) 0.0000(3) 0.0004(3) 0.0013(3)
O3 0.0223(4) 0.0163(4) 0.0205(4) 0.0031(3) 0.0002(3) -0.0020(3)
O4 0.0248(4) 0.0241(4) 0.0159(4) 0.0023(3) -0.0012(3) -0.0067(3)
O5 0.0195(4) 0.0179(4) 0.0146(3) -0.0005(3) -0.0018(3) -0.0047(3)
C1 0.0175(5) 0.0142(4) 0.0184(5) -0.0017(4) 0.0002(4) -0.0003(4)
C2 0.0157(5) 0.0181(5) 0.0165(5) -0.0048(4) 0.0002(4) 0.0012(4)
C3 0.0154(5) 0.0147(5) 0.0160(5) -0.0004(4) -0.0012(4) -0.0010(4)
C4 0.0114(4) 0.0158(5) 0.0169(5) -0.0020(4) 0.0004(4) 0.0002(3)
C5 0.0127(5) 0.0206(5) 0.0171(5) -0.0009(4) 0.0010(4) 0.0004(4)
C6 0.0149(5) 0.0253(5) 0.0144(5) -0.0020(4) 0.0016(4) -0.0004(4)
C7 0.0139(5) 0.0150(5) 0.0166(5) -0.0019(4) -0.0007(4) 0.0012(4)
C8 0.0249(6) 0.0283(6) 0.0241(6) 0.0065(5) 0.0017(5) -0.0084(5)
C9 0.0132(4) 0.0170(5) 0.0173(5) -0.0007(4) 0.0009(4) 0.0002(4)
C10 0.0255(6) 0.0240(5) 0.0141(5) -0.0029(4) -0.0004(4) -0.0090(4)
C11 0.0183(5) 0.0187(5) 0.0137(4) -0.0007(4) -0.0021(4) -0.0032(4)
C12 0.0228(5) 0.0170(5) 0.0258(5) -0.0008(4) 0.0019(4) 0.0019(4)
C13 0.0191(5) 0.0257(6) 0.0290(6) 0.0000(5) 0.0051(5) 0.0007(4)
C14 0.0240(5) 0.0217(5) 0.0245(5) 0.0007(4) 0.0008(4) -0.0073(4)
C15 0.0311(6) 0.0164(5) 0.0253(5) -0.0037(4) 0.0017(5) -0.0013(4)
C16 0.0212(5) 0.0222(5) 0.0209(5) -0.0050(4) 0.0027(4) 0.0004(4)
C17 0.0192(5) 0.0330(6) 0.0165(5) 0.0033(4) -0.0027(4) -0.0037(5)
C18 0.0303(7) 0.0571(9) 0.0207(6) 0.0130(6) -0.0012(5) -0.0074(7)
C19 0.0207(6) 0.0277(6) 0.0324(6) 0.0085(5) -0.0025(5) 0.0016(5)

loop_
_atom_type_symbol
_atom_type_description
_atom_type_scat_dispersion_real
_atom_type_scat_dispersion_imag
_atom_type_scat_source
C C 0.0033 0.0016 'International Tables Vol C Tables 4.2.6.8 and 6.1.1.4'
H H 0.0000 0.0000 'International Tables Vol C Tables 4.2.6.8 and 6.1.1.4'
O O 0.0106 0.0060 'International Tables Vol C Tables 4.2.6.8 and 6.1.1.4'

loop_
_geom_angle_atom_site_label_1
_geom_angle_atom_site_label_2
_geom_angle_atom_site_label_3
_geom_angle
C1 O2 C3 110.49(8)
C3 O3 C8 112.13(8)
C9 O5 C10 114.84(8)
O1 C1 O2 120.82(9)
O1 C1 C2 128.70(10)
O2 C1 C2 110.48(8)
C1 C2 C7 103.94(8)
C1 C2 C6 115.09(9)
C7 C2 C6 107.02(8)
C1 C2 H2A 106.6(8)
C7 C2 H2A 114.1(8)
C6 C2 H2A 110.2(8)
O3 C3 O2 108.91(8)
O3 C3 C7 108.57(8)
O2 C3 C7 105.96(8)
O3 C3 H3A 110.8(7)
O2 C3 H3A 106.3(7)
C7 C3 H3A 116.0(7)
C5 C4 C9 127.26(9)
C5 C4 C7 112.56(9)
C9 C4 C7 120.15(9)
C4 C5 C6 113.23(9)
C4 C5 H5A 122.9(8)
C6 C5 H5A 123.8(8)
C5 C6 C17 114.63(9)
C5 C6 C2 102.64(8)
C17 C6 C2 118.30(9)
C5 C6 H6A 107.2(8)
C17 C6 H6A 107.3(8)
C2 C6 H6A 106.0(8)
C4 C7 C3 114.18(8)
C4 C7 C2 103.59(8)
C3 C7 C2 105.02(8)
C4 C7 H7A 110.8(8)
C3 C7 H7A 108.8(8)
C2 C7 H7A 114.5(8)
O3 C8 H8A 105.3(9)
O3 C8 H8B 109.8(9)
H8A C8 H8B 111.6(13)
O3 C8 H8C 110.2(9)
H8A C8 H8C 109.3(12)
H8B C8 H8C 110.5(12)
O4 C9 O5 123.75(9)
O4 C9 C4 123.65(9)
O5 C9 C4 112.59(8)
O5 C10 C11 107.64(8)
O5 C10 H10A 107.3(8)
C11 C10 H10A 112.6(8)
O5 C10 H10B 108.1(9)
C11 C10 H10B 111.1(9)
H10A C10 H10B 109.9(12)
C16 C11 C12 119.10(10)
C16 C11 C10 120.94(10)
C12 C11 C10 119.95(10)
C13 C12 C11 120.69(10)
C13 C12 H12A 120.4(9)
C11 C12 H12A 118.9(9)
C12 C13 C14 119.91(11)
C12 C13 H13A 120.0(10)
C14 C13 H13A 120.1(10)
C15 C14 C13 119.69(11)
C15 C14 H14A 119.0(9)
C13 C14 H14A 121.3(9)
C14 C15 C16 120.52(10)
C14 C15 H15A 120.5(9)
C16 C15 H15A 118.9(9)
C15 C16 C11 120.09(10)
C15 C16 H16A 121.9(9)
C11 C16 H16A 118.0(9)
C19 C17 C18 109.58(11)
C19 C17 C6 113.09(9)
C18 C17 C6 109.75(10)
C19 C17 H17A 109.5(9)
C18 C17 H17A 107.5(8)
C6 C17 H17A 107.2(9)
C17 C18 H18A 108.8(10)
C17 C18 H18B 110.6(9)
H18A C18 H18B 110.0(14)
C17 C18 H18C 111.6(10)
H18A C18 H18C 110.0(14)
H18B C18 H18C 105.9(13)
C17 C19 H19A 110.0(9)
C17 C19 H19B 113.4(9)
H19A C19 H19B 107.0(12)
C17 C19 H19C 109.8(10)
H19A C19 H19C 108.1(13)
H19B C19 H19C 108.2(13)

loop_
_geom_bond_atom_site_label_1
_geom_bond_atom_site_label_2
_geom_bond_distance
O1 C1 1.2010(13)
O2 C1 1.3650(12)
O2 C3 1.4490(12)
O3 C3 1.3920(12)
O3 C8 1.4349(14)
O4 C9 1.2129(12)
O5 C9 1.3450(12)
O5 C10 1.4578(12)
C1 C2 1.5171(14)
C2 C7 1.5432(14)
C2 C6 1.5665(15)
C2 H2A 0.977(13)
C3 C7 1.5322(14)
C3 H3A 0.988(12)
C4 C5 1.3289(14)
C4 C9 1.4755(14)
C4 C7 1.5063(14)
C5 C6 1.5040(14)
C5 H5A 0.968(13)
C6 C17 1.5434(15)
C6 H6A 1.009(14)
C7 H7A 0.968(14)
C8 H8A 0.986(15)
C8 H8B 0.975(17)
C8 H8C 1.004(15)
C10 C11 1.5002(15)
C10 H10A 1.010(15)
C10 H10B 0.960(15)
C11 C16 1.3916(15)
C11 C12 1.3925(15)
C12 C13 1.3879(16)
C12 H12A 0.987(15)
C13 C14 1.3898(17)
C13 H13A 0.953(16)
C14 C15 1.3825(17)
C14 H14A 0.948(16)
C15 C16 1.3916(16)
C15 H15A 0.971(16)
C16 H16A 0.961(15)
C17 C19 1.5286(17)
C17 C18 1.5322(17)
C17 H17A 0.984(15)
C18 H18A 0.956(18)
C18 H18B 1.016(17)
C18 H18C 0.982(18)
C19 H19A 1.011(16)
C19 H19B 0.999(16)
C19 H19C 0.997(17)

loop_
_geom_torsion_atom_site_label_1
_geom_torsion_atom_site_label_2
_geom_torsion_atom_site_label_3
_geom_torsion_atom_site_label_4
_geom_torsion
C3 O2 C1 O1 162.59(9)
C3 O2 C1 C2 -17.34(11)
O1 C1 C2 C7 -174.07(11)
O2 C1 C2 C7 5.85(11)
O1 C1 C2 C6 69.23(14)
O2 C1 C2 C6 -110.84(10)
C8 O3 C3 O2 -66.41(10)
C8 O3 C3 C7 178.65(8)
C1 O2 C3 O3 -95.25(9)
C1 O2 C3 C7 21.38(10)
C9 C4 C5 C6 176.35(9)
C7 C4 C5 C6 -1.32(12)
C4 C5 C6 C17 136.54(10)
C4 C5 C6 C2 6.94(11)
C1 C2 C6 C5 105.32(10)
C7 C2 C6 C5 -9.61(10)
C1 C2 C6 C17 -21.97(13)
C7 C2 C6 C17 -136.90(9)
C5 C4 C7 C3 -118.67(10)
C9 C4 C7 C3 63.48(12)
C5 C4 C7 C2 -5.04(11)
C9 C4 C7 C2 177.10(9)
O3 C3 C7 C4 -146.98(8)
O2 C3 C7 C4 96.17(9)
O3 C3 C7 C2 100.24(9)
O2 C3 C7 C2 -16.61(10)
C1 C2 C7 C4 -113.20(9)
C6 C2 C7 C4 9.00(10)
C1 C2 C7 C3 6.88(10)
C6 C2 C7 C3 129.08(8)
C10 O5 C9 O4 -2.77(14)
C10 O5 C9 C4 176.48(9)
C5 C4 C9 O4 174.86(10)
C7 C4 C9 O4 -7.63(15)
C5 C4 C9 O5 -4.39(15)
C7 C4 C9 O5 173.11(8)
C9 O5 C10 C11 167.66(9)
O5 C10 C11 C16 115.07(11)
O5 C10 C11 C12 -66.41(13)
C16 C11 C12 C13 -0.17(17)
C10 C11 C12 C13 -178.72(10)
C11 C12 C13 C14 0.19(18)
C12 C13 C14 C15 -0.16(18)
C13 C14 C15 C16 0.12(18)
C14 C15 C16 C11 -0.10(18)
C12 C11 C16 C15 0.13(17)
C10 C11 C16 C15 178.66(10)
C5 C6 C17 C19 -44.48(13)
C2 C6 C17 C19 76.88(12)
C5 C6 C17 C18 78.21(13)
C2 C6 C17 C18 -160.44(10)
